data_7245785
loop_
_publ_author_name
'Qin, Shu-Qin'
'Xu, Wei'
'Ye, Wen-Cai'
'Jiang, Ren-Wang'

_publ_section_title
;
 Structure determination of liquid molecules by encapsulation in an
 aromatic cavity with hydrogen bonding and enhanced C--H&#x22EF;\p
 interactions
;
_journal_name_full CrystEngComm
_journal_paper_doi 10.1039/D2CE01033J
_journal_year 2022
_chemical_formula_moiety 'C5 H3 O3 S, C H6 N3, 2(H2 O)'
_chemical_formula_sum 'C6 H13 N3 O5 S'
_chemical_formula_weight 239.25
_space_group_crystal_system triclinic
_space_group_IT_number 2
_space_group_name_Hall '-P 1'
_space_group_name_H-M_alt 'P -1'
_atom_sites_solution_hydrogens mixed
_atom_sites_solution_primary dual
_audit_creation_date 2022-02-18
_audit_creation_method
;
Olex2 1.3-alpha
(compiled 2020.11.12 svn.r5f609507 for OlexSys, GUI svn.r6408)
;
_audit_update_record
;
2022-05-23 deposited with the CCDC.	2022-11-09 downloaded from the CCDC.
;
_cell_angle_alpha 92.107(12)
_cell_angle_beta 94.692(12)
_cell_angle_gamma 112.190(16)
_cell_formula_units_Z 2
_cell_length_a 7.5403(12)
_cell_length_b 8.1374(15)
_cell_length_c 9.2100(11)
_cell_measurement_reflns_used 1388
_cell_measurement_temperature 150.00(10)
_cell_measurement_theta_max 71.9260
_cell_measurement_theta_min 6.3440
_cell_volume 520.10(15)
_computing_cell_refinement 'CrysAlisPro 1.171.38.43f (Rigaku OD, 2015)'
_computing_data_collection 'CrysAlisPro 1.171.38.43f (Rigaku OD, 2015)'
_computing_data_reduction 'CrysAlisPro 1.171.38.43f (Rigaku OD, 2015)'
_computing_molecular_graphics 'Olex2 1.3-alpha (Dolomanov et al., 2009)'
_computing_publication_material 'Olex2 1.3-alpha (Dolomanov et al., 2009)'
_computing_structure_refinement 'SHELXL 2018/3 (Sheldrick, 2015)'
_computing_structure_solution 'SHELXT  (Sheldrick, 2015)'
_diffrn_ambient_environment N~2~
_diffrn_ambient_temperature 150.00(10)
_diffrn_detector 'CCD plate'
_diffrn_detector_area_resol_mean 5.2684
_diffrn_detector_type AtlasS2
_diffrn_measured_fraction_theta_full 0.991
_diffrn_measured_fraction_theta_max 0.953
_diffrn_measurement_details
;
List of Runs (angles in degrees, time in seconds):

  # Type    Start    End  Width  t~exp~   \w     \q     \k     \f   Frames
#--------------------------------------------------------------------------
  1  \w      1.00  51.00   1.00    1.00    --   40.73 -99.00 -60.00   50
  2  \w     32.00  68.00   1.00    1.00    --   40.73-125.00-120.00   36
  3  \w      5.00  33.00   1.00    1.00    --   40.73-104.00-133.00   28
  4  \w     44.00 127.00   1.00    1.20    --  107.58 -30.00-150.00   83
  5  \w     80.00 177.00   1.00    1.20    --  107.58  30.00-180.00   97
  6  \w     96.00 121.00   1.00    1.20    --  107.58 125.00-120.00   25
  7  \w    101.00 163.00   1.00    1.20    --  107.58  30.00  60.00   62
  8  \w     69.00 110.00   1.00    1.20    --  107.58 -95.00  60.00   41
  9  \w     51.00  95.00   1.00    1.20    --  107.58 -95.00 150.00   44
 10  \w     50.00 128.00   1.00    1.20    --  107.58 -45.00 120.00   78
 11  \w     52.00 127.00   1.00    1.20    --  107.58 -45.00   0.00   75
 12  \w     46.00  94.00   1.00    1.00    --   40.73-125.00  30.00   48
 13  \w     29.00  74.00   1.00    1.20    --  107.58 -95.00  30.00   45
 14  \w     46.00 114.00   1.00    1.20    --  107.58-125.00  30.00   68
 15  \w     69.00 132.00   1.00    1.20    --  107.58 -77.00-180.00   63
 16  \w   -114.00 -24.00   1.00    1.00    --  -40.73 -38.00 -30.00   90
 17  \w   -112.00 -19.00   1.00    1.00    --  -40.73 -38.00  60.00   93
;
_diffrn_measurement_device 'four-circle diffractometer'
_diffrn_measurement_device_type 'SuperNova, Dual, Cu at zero, AtlasS2'
_diffrn_measurement_method '\w scans'
_diffrn_orient_matrix_type 'CrysAlisPro convention (1999,Acta A55,543-557)'
_diffrn_orient_matrix_UB_11 0.0649820000
_diffrn_orient_matrix_UB_12 0.2014782000
_diffrn_orient_matrix_UB_13 -0.0161557000
_diffrn_orient_matrix_UB_21 -0.0305427000
_diffrn_orient_matrix_UB_22 0.0287852000
_diffrn_orient_matrix_UB_23 0.1608370000
_diffrn_orient_matrix_UB_31 0.2099043000
_diffrn_orient_matrix_UB_32 0.0246409000
_diffrn_orient_matrix_UB_33 0.0468001000
_diffrn_radiation_monochromator mirror
_diffrn_radiation_probe x-ray
_diffrn_radiation_type 'Cu K\a'
_diffrn_radiation_wavelength 1.54184
_diffrn_reflns_av_R_equivalents 0.0516
_diffrn_reflns_av_unetI/netI 0.0767
_diffrn_reflns_Laue_measured_fraction_full 0.991
_diffrn_reflns_Laue_measured_fraction_max 0.953
_diffrn_reflns_limit_h_max 9
_diffrn_reflns_limit_h_min -4
_diffrn_reflns_limit_k_max 9
_diffrn_reflns_limit_k_min -9
_diffrn_reflns_limit_l_max 11
_diffrn_reflns_limit_l_min -10
_diffrn_reflns_number 3166
_diffrn_reflns_point_group_measured_fraction_full 0.991
_diffrn_reflns_point_group_measured_fraction_max 0.953
_diffrn_reflns_theta_full 67.684
_diffrn_reflns_theta_max 73.535
_diffrn_reflns_theta_min 4.831
_diffrn_source 'micro-focus sealed X-ray tube'
_diffrn_source_type 'SuperNova (Cu) X-ray Source'
_exptl_absorpt_coefficient_mu 2.906
_exptl_absorpt_correction_T_max 1.00000
_exptl_absorpt_correction_T_min 0.80903
_exptl_absorpt_correction_type multi-scan
_exptl_absorpt_process_details
;
CrysAlisPro 1.171.38.43f (Rigaku Oxford Diffraction, 2015)
Empirical absorption correction using spherical harmonics,
 implemented in SCALE3 ABSPACK scaling algorithm.
;
_exptl_crystal_colour colourless
_exptl_crystal_colour_primary colourless
_exptl_crystal_density_diffrn 1.528
_exptl_crystal_description block
_exptl_crystal_F_000 252
_exptl_crystal_size_max 0.13
_exptl_crystal_size_mid 0.12
_exptl_crystal_size_min 0.11
_refine_diff_density_max 0.935
_refine_diff_density_min -0.635
_refine_diff_density_rms 0.141
_refine_ls_extinction_method none
_refine_ls_goodness_of_fit_ref 1.189
_refine_ls_hydrogen_treatment constr
_refine_ls_matrix_type full
_refine_ls_number_parameters 142
_refine_ls_number_reflns 1998
_refine_ls_number_restraints 0
_refine_ls_restrained_S_all 1.189
_refine_ls_R_factor_all 0.0897
_refine_ls_R_factor_gt 0.0789
_refine_ls_shift/su_max 0.002
_refine_ls_shift/su_mean 0.000
_refine_ls_structure_factor_coef Fsqd
_refine_ls_weighting_details 'w=1/[\s^2^(Fo^2^)+(0.1298P)^2^+1.5729P] where P=(Fo^2^+2Fc^2^)/3'
_refine_ls_weighting_scheme calc
_refine_ls_wR_factor_gt 0.2557
_refine_ls_wR_factor_ref 0.2675
_reflns_Friedel_coverage 0.000
_reflns_number_gt 1669
_reflns_number_total 1998
_reflns_threshold_expression 'I > 2\s(I)'
_cod_data_source_file d2ce01033j2.cif
_cod_data_source_block GNPS
_cod_database_code 7245785
_shelx_shelxl_version_number 2018/3
_shelx_space_group_comment
;
The symmetry employed for this shelxl refinement is uniquely defined
by the following loop, which should always be used as a source of
symmetry information in preference to the above space-group names.
They are only intended as comments.
;
_reflns_odcompleteness_completeness 99.30
_reflns_odcompleteness_iscentric 1
_reflns_odcompleteness_theta 66.97
_olex2_refinement_description
;
1. Fixed Uiso
 At 1.2 times of:
  All C(H) groups, All N(H,H) groups
 At 1.5 times of:
  All O(H,H) groups
2.a Free rotating group:
 O1W(H1WA,H1WB), O2W(H2WA,H2WB)
2.b Aromatic/amide H refined with riding coordinates:
 C1(H1), C4(H4), C5(H5)
2.c X=CH2 refined with riding coordinates:
 N1(H1A,H1B), N2(H2A,H2B), N3(H3A,H3B)
;
_olex2_date_sample_data_collection 2020-10-08
_olex2_submission_special_instructions 'No special instructions were received'
_oxdiff_exptl_absorpt_empirical_details
;
Empirical correction (ABSPACK) includes:
- Absorption correction using spherical harmonics
- Frame scaling
;
_oxdiff_exptl_absorpt_empirical_full_max 1.372
_oxdiff_exptl_absorpt_empirical_full_min 0.397

loop_
_space_group_symop_operation_xyz
'x, y, z'
'-x, -y, -z'

loop_
_atom_site_label
_atom_site_type_symbol
_atom_site_fract_x
_atom_site_fract_y
_atom_site_fract_z
_atom_site_U_iso_or_equiv
_atom_site_adp_type
_atom_site_occupancy
_atom_site_site_symmetry_order
_atom_site_calc_flag
_atom_site_refinement_flags_posn
_atom_site_refinement_flags_adp
_atom_site_refinement_flags_occupancy
_atom_site_disorder_assembly
_atom_site_disorder_group
S1 S 0.39455(17) 0.68300(16) 0.75201(12) 0.0165(4) Uani 1 1 d . . . . .
C1 C 0.4618(8) 1.0344(7) 0.7694(6) 0.0204(11) Uani 1 1 d . . . . .
H1 H 0.440252 1.017885 0.866776 0.024 Uiso 1 1 calc R U . . .
C2 C 0.4527(7) 0.8935(7) 0.6774(5) 0.0165(10) Uani 1 1 d . . . . .
C3 C 0.4796(7) 0.9131(7) 0.5263(6) 0.0183(11) Uani 1 1 d . . . . .
C4 C 0.4683(7) 0.7712(7) 0.4273(6) 0.0194(11) Uani 1 1 d . . . . .
H4 H 0.441449 0.658747 0.460774 0.023 Uiso 1 1 calc R U . . .
C5 C 0.4960(7) 0.7961(7) 0.2844(6) 0.0182(10) Uani 1 1 d . . . . .
H5 H 0.487126 0.700616 0.221497 0.022 Uiso 1 1 calc R U . . .
C6 C 0.9369(8) 0.7344(7) 0.9887(6) 0.0214(11) Uani 1 1 d . . . . .
N1 N 1.1073(7) 0.7733(7) 1.0617(5) 0.0243(10) Uani 1 1 d . . . . .
H1A H 1.135666 0.834020 1.144708 0.029 Uiso 1 1 calc R U . . .
H1B H 1.189980 0.737875 1.026432 0.029 Uiso 1 1 calc R U . . .
N2 N 0.8098(7) 0.7895(7) 1.0439(5) 0.0242(10) Uani 1 1 d . . . . .
H2A H 0.838738 0.850205 1.126883 0.029 Uiso 1 1 calc R U . . .
H2B H 0.698496 0.764405 0.996591 0.029 Uiso 1 1 calc R U . . .
N3 N 0.8941(7) 0.6409(6) 0.8602(5) 0.0241(10) Uani 1 1 d . . . . .
H3A H 0.977351 0.606127 0.825035 0.029 Uiso 1 1 calc R U . . .
H3B H 0.783144 0.615297 0.812185 0.029 Uiso 1 1 calc R U . . .
O1 O 0.4078(5) 0.7168(5) 0.9102(4) 0.0215(8) Uani 1 1 d . . . . .
O2 O 0.5313(5) 0.6092(5) 0.7091(4) 0.0199(8) Uani 1 1 d . . . . .
O3 O 0.1956(5) 0.5766(5) 0.6902(4) 0.0214(8) Uani 1 1 d . . . . .
O1W O 0.0452(6) 0.2794(5) 0.4820(4) 0.0272(9) Uani 1 1 d G . . . .
H1WA H 0.109097 0.364141 0.545499 0.041 Uiso 1 1 d G U . . .
H1WB H -0.041910 0.310636 0.442344 0.041 Uiso 1 1 d G U . . .
O2W O -0.0505(6) 0.0262(6) 0.6909(4) 0.0288(9) Uani 1 1 d G . . . .
H2WA H -0.032612 0.091095 0.618973 0.043 Uiso 1 1 d G U . . .
H2WB H -0.079382 -0.078515 0.652620 0.043 Uiso 1 1 d G U . . .

loop_
_atom_site_aniso_label
_atom_site_aniso_U_11
_atom_site_aniso_U_22
_atom_site_aniso_U_33
_atom_site_aniso_U_23
_atom_site_aniso_U_13
_atom_site_aniso_U_12
S1 0.0162(7) 0.0193(7) 0.0145(7) 0.0001(4) 0.0001(4) 0.0079(5)
C1 0.026(3) 0.019(3) 0.015(2) -0.0011(19) -0.001(2) 0.009(2)
C2 0.013(2) 0.018(2) 0.017(2) 0.0005(19) -0.0034(18) 0.0064(19)
C3 0.018(3) 0.018(3) 0.019(2) 0.001(2) -0.0009(19) 0.008(2)
C4 0.017(2) 0.018(2) 0.022(3) 0.000(2) -0.0001(19) 0.0050(19)
C5 0.016(2) 0.019(2) 0.018(2) -0.0028(19) 0.0015(18) 0.0058(19)
C6 0.022(3) 0.019(3) 0.023(3) 0.004(2) 0.002(2) 0.008(2)
N1 0.021(2) 0.032(3) 0.020(2) -0.0057(19) -0.0017(18) 0.013(2)
N2 0.022(2) 0.037(3) 0.018(2) -0.0034(19) 0.0008(18) 0.016(2)
N3 0.024(2) 0.029(2) 0.021(2) -0.0049(19) -0.0027(18) 0.014(2)
O1 0.0246(19) 0.0262(19) 0.0165(18) 0.0017(14) 0.0015(14) 0.0130(16)
O2 0.0208(19) 0.026(2) 0.0185(18) 0.0040(15) 0.0032(14) 0.0153(16)
O3 0.0200(19) 0.0216(18) 0.0190(18) -0.0007(14) -0.0011(15) 0.0049(15)
O1W 0.028(2) 0.026(2) 0.026(2) -0.0063(16) -0.0082(16) 0.0103(17)
O2W 0.036(2) 0.029(2) 0.0215(19) -0.0028(16) 0.0005(17) 0.0127(19)

loop_
_atom_type_symbol
_atom_type_description
_atom_type_scat_dispersion_real
_atom_type_scat_dispersion_imag
_atom_type_scat_source
C C 0.0181 0.0091 'International Tables Vol C Tables 4.2.6.8 and 6.1.1.4'
H H 0.0000 0.0000 'International Tables Vol C Tables 4.2.6.8 and 6.1.1.4'
N N 0.0311 0.0180 'International Tables Vol C Tables 4.2.6.8 and 6.1.1.4'
O O 0.0492 0.0322 'International Tables Vol C Tables 4.2.6.8 and 6.1.1.4'
S S 0.3331 0.5567 'International Tables Vol C Tables 4.2.6.8 and 6.1.1.4'

loop_
_geom_angle_atom_site_label_1
_geom_angle_atom_site_label_2
_geom_angle_atom_site_label_3
_geom_angle
_geom_angle_site_symmetry_1
_geom_angle_site_symmetry_3
_geom_angle_publ_flag
O1 S1 C2 106.3(2) . . ?
O1 S1 O3 111.6(2) . . ?
O2 S1 C2 107.9(2) . . ?
O2 S1 O1 112.4(2) . . ?
O2 S1 O3 112.9(2) . . ?
O3 S1 C2 105.2(2) . . ?
C2 C1 H1 120.1 . . ?
C2 C1 C5 119.9(5) . 2_676 ?
C5 C1 H1 120.1 2_676 . ?
C1 C2 S1 117.4(4) . . ?
C1 C2 C3 121.4(5) . . ?
C3 C2 S1 121.1(4) . . ?
C2 C3 C3 117.6(6) . 2_676 ?
C4 C3 C2 123.3(5) . . ?
C4 C3 C3 119.0(6) . 2_676 ?
C3 C4 H4 119.3 . . ?
C5 C4 C3 121.4(5) . . ?
C5 C4 H4 119.3 . . ?
C1 C5 H5 119.7 2_676 . ?
C4 C5 C1 120.6(5) . 2_676 ?
C4 C5 H5 119.7 . . ?
N1 C6 N2 119.7(5) . . ?
N1 C6 N3 119.7(5) . . ?
N2 C6 N3 120.6(5) . . ?
C6 N1 H1A 120.0 . . ?
C6 N1 H1B 120.0 . . ?
H1A N1 H1B 120.0 . . ?
C6 N2 H2A 120.0 . . ?
C6 N2 H2B 120.0 . . ?
H2A N2 H2B 120.0 . . ?
C6 N3 H3A 120.0 . . ?
C6 N3 H3B 120.0 . . ?
H3A N3 H3B 120.0 . . ?
H1WA O1W H1WB 104.5 . . ?
H2WA O2W H2WB 104.5 . . ?

loop_
_geom_bond_atom_site_label_1
_geom_bond_atom_site_label_2
_geom_bond_distance
_geom_bond_site_symmetry_2
_geom_bond_publ_flag
S1 C2 1.779(5) . ?
S1 O1 1.461(4) . ?
S1 O2 1.448(4) . ?
S1 O3 1.472(4) . ?
C1 H1 0.9300 . ?
C1 C2 1.377(7) . ?
C1 C5 1.412(7) 2_676 ?
C2 C3 1.429(7) . ?
C3 C3 1.440(10) 2_676 ?
C3 C4 1.417(7) . ?
C4 H4 0.9300 . ?
C4 C5 1.360(7) . ?
C5 H5 0.9300 . ?
C6 N1 1.318(7) . ?
C6 N2 1.329(7) . ?
C6 N3 1.330(7) . ?
N1 H1A 0.8600 . ?
N1 H1B 0.8600 . ?
N2 H2A 0.8600 . ?
N2 H2B 0.8600 . ?
N3 H3A 0.8600 . ?
N3 H3B 0.8600 . ?
O1W H1WA 0.8499 . ?
O1W H1WB 0.8502 . ?
O2W H2WA 0.8500 . ?
O2W H2WB 0.8500 . ?

loop_
_geom_torsion_atom_site_label_1
_geom_torsion_atom_site_label_2
_geom_torsion_atom_site_label_3
_geom_torsion_atom_site_label_4
_geom_torsion
_geom_torsion_site_symmetry_1
_geom_torsion_site_symmetry_2
_geom_torsion_site_symmetry_3
_geom_torsion_site_symmetry_4
_geom_torsion_publ_flag
S1 C2 C3 C3 178.1(5) . . . 2_676 ?
S1 C2 C3 C4 -2.0(7) . . . . ?
C1 C2 C3 C3 1.2(9) . . . 2_676 ?
C1 C2 C3 C4 -178.9(5) . . . . ?
C2 C3 C4 C5 -179.6(5) . . . . ?
C3 C3 C4 C5 0.3(9) 2_676 . . . ?
C3 C4 C5 C1 0.4(8) . . . 2_676 ?
C5 C1 C2 S1 -178.9(4) 2_676 . . . ?
C5 C1 C2 C3 -1.8(8) 2_676 . . . ?
O1 S1 C2 C1 -11.6(5) . . . . ?
O1 S1 C2 C3 171.3(4) . . . . ?
O2 S1 C2 C1 -132.4(4) . . . . ?
O2 S1 C2 C3 50.6(5) . . . . ?
O3 S1 C2 C1 106.9(4) . . . . ?
O3 S1 C2 C3 -70.2(4) . . . . ?
